data_2233755
loop_
_publ_author_name
'Chaithanya, U.'
'Foro, Sabine'
'Gowda, B. Thimme'

_publ_section_title
;
 <i>N</i>-(3-Chloro-4-methylphenyl)succinamic acid
;
_journal_coeditor_code BT5820
_journal_issue 3
_journal_name_full 'Acta Crystallographica Section E'
_journal_page_first o835
_journal_paper_doi 10.1107/S1600536812007623
_journal_volume 68
_journal_year 2012
_chemical_formula_iupac 'C11 H12 Cl N O3'
_chemical_formula_moiety 'C11 H12 Cl N O3'
_chemical_formula_sum 'C11 H12 Cl N O3'
_chemical_formula_weight 241.67
_chemical_name_systematic
;
<i>N</i>-(3-Chloro-4-methylphenyl)succinamic acid
;
_space_group_IT_number 2
_symmetry_cell_setting triclinic
_symmetry_space_group_name_Hall '-P 1'
_symmetry_space_group_name_H-M 'P -1'
_atom_sites_solution_hydrogens geom
_atom_sites_solution_primary direct
_atom_sites_solution_secondary difmap
_audit_creation_method SHELXL-97
_cell_angle_alpha 86.760(10)
_cell_angle_beta 86.480(10)
_cell_angle_gamma 79.450(10)
_cell_formula_units_Z 4
_cell_length_a 6.8788(9)
_cell_length_b 7.9713(9)
_cell_length_c 21.119(3)
_cell_measurement_reflns_used 1965
_cell_measurement_temperature 293(2)
_cell_measurement_theta_max 27.78
_cell_measurement_theta_min 2.60
_cell_volume 1135.1(3)
_computing_cell_refinement
;
CrysAlis RED (Oxford Diffraction, 2009)
;
_computing_data_collection
;
CrysAlis CCD (Oxford Diffraction, 2009)
;
_computing_data_reduction
;
CrysAlis RED (Oxford Diffraction, 2009)
;
_computing_molecular_graphics 'PLATON (Spek, 2009)'
_computing_publication_material 'SHELXL97 (Sheldrick, 2008)'
_computing_structure_refinement 'SHELXL97 (Sheldrick, 2008)'
_computing_structure_solution 'SHELXS97 (Sheldrick, 2008)'
_diffrn_ambient_temperature 293(2)
_diffrn_measured_fraction_theta_full 0.974
_diffrn_measured_fraction_theta_max 0.974
_diffrn_measurement_device_type
;
Oxford Diffraction Xcalibur diffractometer
with a Sapphire CCD detector
;
_diffrn_measurement_method
;
Rotation method data acquisition using omega and phi
;
_diffrn_radiation_monochromator graphite
_diffrn_radiation_source 'fine-focus sealed tube'
_diffrn_radiation_type MoK\a
_diffrn_radiation_wavelength 0.71073
_diffrn_reflns_av_R_equivalents 0.0279
_diffrn_reflns_av_sigmaI/netI 0.0441
_diffrn_reflns_limit_h_max 7
_diffrn_reflns_limit_h_min -8
_diffrn_reflns_limit_k_max 5
_diffrn_reflns_limit_k_min -9
_diffrn_reflns_limit_l_max 24
_diffrn_reflns_limit_l_min -25
_diffrn_reflns_number 6890
_diffrn_reflns_theta_full 25.34
_diffrn_reflns_theta_max 25.34
_diffrn_reflns_theta_min 2.60
_diffrn_standards_decay_% 0
_diffrn_standards_number 0
_exptl_absorpt_coefficient_mu 0.327
_exptl_absorpt_correction_T_max 0.9743
_exptl_absorpt_correction_T_min 0.8747
_exptl_absorpt_correction_type multi-scan
_exptl_absorpt_process_details
;
(CrysAlis RED; Oxford Diffraction, 2009)
;
_exptl_crystal_colour colourless
_exptl_crystal_density_diffrn 1.414
_exptl_crystal_density_method 'not measured'
_exptl_crystal_description needle
_exptl_crystal_F_000 504
_exptl_crystal_size_max 0.42
_exptl_crystal_size_mid 0.14
_exptl_crystal_size_min 0.08
_refine_diff_density_max 0.230
_refine_diff_density_min -0.287
_refine_ls_extinction_method none
_refine_ls_goodness_of_fit_ref 1.261
_refine_ls_hydrogen_treatment mixed
_refine_ls_matrix_type full
_refine_ls_number_parameters 303
_refine_ls_number_reflns 4066
_refine_ls_number_restraints 4
_refine_ls_restrained_S_all 1.260
_refine_ls_R_factor_all 0.1323
_refine_ls_R_factor_gt 0.0829
_refine_ls_shift/su_max 0.000
_refine_ls_shift/su_mean 0.000
_refine_ls_structure_factor_coef Fsqd
_refine_ls_weighting_details 'calc w=1/[\s^2^(Fo^2^)+(0.0164P)^2^+2.1147P] where P=(Fo^2^+2Fc^2^)/3'
_refine_ls_weighting_scheme calc
_refine_ls_wR_factor_gt 0.1412
_refine_ls_wR_factor_ref 0.1590
_reflns_number_gt 2649
_reflns_number_total 4066
_reflns_threshold_expression I>2sigma(I)
_cod_data_source_file bt5820.cif
_cod_data_source_block I
_cod_database_code 2233755
_cod_database_fobs_code 2233755

loop_
_symmetry_equiv_pos_as_xyz
'x, y, z'
'-x, -y, -z'

loop_
_atom_site_type_symbol
_atom_site_label
_atom_site_fract_x
_atom_site_fract_y
_atom_site_fract_z
_atom_site_U_iso_or_equiv
_atom_site_adp_type
_atom_site_calc_flag
_atom_site_refinement_flags
_atom_site_occupancy
_atom_site_symmetry_multiplicity
C C1 0.9701(7) 0.4350(5) 0.2737(2) 0.0373(11) Uani d . 1 1
C C2 0.8270(7) 0.4875(6) 0.3209(2) 0.0395(11) Uani d . 1 1
H H2 0.6996 0.4647 0.3192 0.047 Uiso calc R 1 1
C C3 0.8765(7) 0.5746(6) 0.3707(2) 0.0406(11) Uani d . 1 1
C C4 1.0621(8) 0.6124(6) 0.3758(2) 0.0462(12) Uani d . 1 1
C C5 1.2006(7) 0.5579(6) 0.3278(2) 0.0508(13) Uani d . 1 1
H H5 1.3280 0.5803 0.3297 0.061 Uiso calc R 1 1
C C6 1.1575(7) 0.4713(6) 0.2771(2) 0.0492(13) Uani d . 1 1
H H6 1.2545 0.4376 0.2454 0.059 Uiso calc R 1 1
C C7 0.7569(7) 0.3702(6) 0.1926(2) 0.0442(12) Uani d . 1 1
C C8 0.7444(8) 0.2452(6) 0.1422(2) 0.0520(14) Uani d . 1 1
H H8A 0.8542 0.2459 0.1111 0.062 Uiso calc R 1 1
H H8B 0.7571 0.1310 0.1618 0.062 Uiso calc R 1 1
C C9 0.5540(8) 0.2863(7) 0.1088(3) 0.0643(16) Uani d . 1 1
H H9A 0.4443 0.2925 0.1402 0.077 Uiso calc R 1 1
H H9B 0.5453 0.3979 0.0872 0.077 Uiso calc R 1 1
C C10 0.5339(9) 0.1589(7) 0.0616(3) 0.0625(16) Uani d . 1 1
C C11 1.1143(8) 0.7015(7) 0.4315(2) 0.0641(16) Uani d . 1 1
H H11A 1.0990 0.6329 0.4698 0.077 Uiso calc R 1 1
H H11B 1.0282 0.8103 0.4347 0.077 Uiso calc R 1 1
H H11C 1.2491 0.7180 0.4258 0.077 Uiso calc R 1 1
N N1 0.9276(6) 0.3407(5) 0.22252(18) 0.0444(10) Uani d D 1 1
H H1N 1.019(5) 0.261(4) 0.210(2) 0.053 Uiso d D 1 1
O O1 0.6196(5) 0.4867(4) 0.20492(16) 0.0577(10) Uani d . 1 1
O O2 0.6511(6) 0.0290(5) 0.0539(2) 0.0819(14) Uani d . 1 1
O O3 0.3768(7) 0.2020(6) 0.0292(2) 0.1039(18) Uani d D 1 1
H H3O 0.370(11) 0.124(6) 0.006(3) 0.125 Uiso d D 1 1
Cl Cl1 0.6908(2) 0.63733(18) 0.42917(6) 0.0627(4) Uani d . 1 1
C C12 0.5122(7) 1.0684(5) 0.7315(2) 0.0391(11) Uani d . 1 1
C C13 0.6607(7) 0.9993(6) 0.6890(2) 0.0422(12) Uani d . 1 1
H H13 0.7919 1.0053 0.6953 0.051 Uiso calc R 1 1
C C14 0.6131(7) 0.9208(5) 0.6365(2) 0.0397(11) Uani d . 1 1
C C15 0.4223(7) 0.9079(6) 0.6246(2) 0.0415(11) Uani d . 1 1
C C16 0.2766(7) 0.9777(7) 0.6688(2) 0.0534(14) Uani d . 1 1
H H16 0.1457 0.9702 0.6628 0.064 Uiso calc R 1 1
C C17 0.3185(7) 1.0581(6) 0.7213(2) 0.0473(12) Uani d . 1 1
H H17 0.2168 1.1048 0.7497 0.057 Uiso calc R 1 1
C C18 0.7041(8) 1.1042(7) 0.8223(2) 0.0573(15) Uani d . 1 1
C C19 0.7225(8) 1.2230(7) 0.8742(3) 0.0707(18) Uani d . 1 1
H H19A 0.6436 1.3344 0.8645 0.085 Uiso calc R 1 1
H H19B 0.6696 1.1790 0.9141 0.085 Uiso calc R 1 1
C C20 0.9289(9) 1.2424(8) 0.8816(3) 0.0722(18) Uani d . 1 1
H H20A 0.9796 1.2907 0.8422 0.087 Uiso calc R 1 1
H H20B 1.0086 1.1303 0.8893 0.087 Uiso calc R 1 1
C C21 0.9521(10) 1.3530(7) 0.9343(3) 0.0619(16) Uani d . 1 1
C C22 0.3714(8) 0.8265(7) 0.5666(2) 0.0644(16) Uani d . 1 1
H H22A 0.4427 0.7112 0.5655 0.077 Uiso calc R 1 1
H H22B 0.4072 0.8903 0.5292 0.077 Uiso calc R 1 1
H H22C 0.2317 0.8261 0.5682 0.077 Uiso calc R 1 1
N N2 0.5543(6) 1.1566(5) 0.78445(19) 0.0485(11) Uani d D 1 1
H H2N 0.485(6) 1.254(4) 0.790(2) 0.058 Uiso d D 1 1
O O4 0.8183(7) 0.9688(5) 0.8168(2) 0.0951(17) Uani d . 1 1
O O5 0.8321(7) 1.3876(6) 0.9774(2) 0.0946(16) Uani d . 1 1
O O6 1.1205(9) 1.4050(7) 0.9300(2) 0.1004(16) Uani d D 1 1
H H6O 1.122(11) 1.457(8) 0.963(2) 0.121 Uiso d D 1 1
Cl Cl2 0.8053(2) 0.84014(18) 0.58273(6) 0.0599(4) Uani d . 1 1

loop_
_atom_site_aniso_label
_atom_site_aniso_U_11
_atom_site_aniso_U_22
_atom_site_aniso_U_33
_atom_site_aniso_U_12
_atom_site_aniso_U_13
_atom_site_aniso_U_23
C1 0.038(3) 0.036(3) 0.037(2) 0.001(2) -0.008(2) -0.010(2)
C2 0.038(3) 0.042(3) 0.040(3) -0.007(2) -0.007(2) -0.009(2)
C3 0.044(3) 0.038(3) 0.038(3) 0.001(2) -0.005(2) -0.011(2)
C4 0.056(3) 0.040(3) 0.045(3) -0.009(2) -0.013(2) -0.006(2)
C5 0.040(3) 0.056(3) 0.059(3) -0.012(2) -0.009(2) -0.012(3)
C6 0.046(3) 0.056(3) 0.044(3) 0.000(2) -0.001(2) -0.015(2)
C7 0.051(3) 0.040(3) 0.040(3) -0.001(2) -0.006(2) -0.014(2)
C8 0.068(4) 0.038(3) 0.048(3) 0.004(2) -0.020(3) -0.019(2)
C9 0.057(4) 0.069(4) 0.068(4) 0.001(3) -0.020(3) -0.037(3)
C10 0.063(4) 0.064(4) 0.063(4) -0.002(3) -0.020(3) -0.032(3)
C11 0.068(4) 0.072(4) 0.059(3) -0.017(3) -0.017(3) -0.025(3)
N1 0.044(3) 0.042(2) 0.046(2) 0.0057(19) -0.0109(19) -0.0200(19)
O1 0.053(2) 0.055(2) 0.061(2) 0.0148(18) -0.0208(17) -0.0312(18)
O2 0.081(3) 0.067(3) 0.097(3) 0.016(2) -0.042(2) -0.051(2)
O3 0.088(3) 0.095(3) 0.126(4) 0.029(3) -0.065(3) -0.073(3)
Cl1 0.0659(9) 0.0708(9) 0.0511(8) -0.0068(7) 0.0061(6) -0.0275(7)
C12 0.047(3) 0.030(2) 0.041(3) -0.002(2) -0.009(2) -0.010(2)
C13 0.030(3) 0.049(3) 0.048(3) -0.002(2) -0.006(2) -0.014(2)
C14 0.041(3) 0.034(3) 0.043(3) -0.001(2) -0.003(2) -0.007(2)
C15 0.041(3) 0.044(3) 0.042(3) -0.012(2) -0.004(2) -0.005(2)
C16 0.034(3) 0.072(4) 0.057(3) -0.014(3) -0.008(2) -0.010(3)
C17 0.038(3) 0.055(3) 0.048(3) -0.003(2) -0.001(2) -0.011(2)
C18 0.059(4) 0.055(3) 0.057(3) 0.006(3) -0.017(3) -0.028(3)
C19 0.068(4) 0.072(4) 0.070(4) 0.010(3) -0.024(3) -0.045(3)
C20 0.082(5) 0.066(4) 0.071(4) -0.006(3) -0.019(3) -0.040(3)
C21 0.073(4) 0.061(4) 0.055(4) -0.011(3) -0.021(3) -0.019(3)
C22 0.066(4) 0.082(4) 0.054(3) -0.029(3) -0.010(3) -0.017(3)
N2 0.049(3) 0.041(2) 0.053(2) 0.0089(19) -0.011(2) -0.024(2)
O4 0.105(3) 0.072(3) 0.097(3) 0.048(3) -0.062(3) -0.058(2)
O5 0.109(4) 0.111(4) 0.077(3) -0.045(3) 0.005(3) -0.053(3)
O6 0.121(4) 0.126(4) 0.071(3) -0.053(3) -0.001(3) -0.049(3)
Cl2 0.0528(8) 0.0685(9) 0.0563(8) 0.0000(7) 0.0034(6) -0.0261(7)

loop_
_atom_type_symbol
_atom_type_description
_atom_type_scat_dispersion_real
_atom_type_scat_dispersion_imag
_atom_type_scat_source
C C 0.0033 0.0016 'International Tables Vol C Tables 4.2.6.8 and 6.1.1.4'
H H 0.0000 0.0000 'International Tables Vol C Tables 4.2.6.8 and 6.1.1.4'
N N 0.0061 0.0033 'International Tables Vol C Tables 4.2.6.8 and 6.1.1.4'
O O 0.0106 0.0060 'International Tables Vol C Tables 4.2.6.8 and 6.1.1.4'
Cl Cl 0.1484 0.1585 'International Tables Vol C Tables 4.2.6.8 and 6.1.1.4'

loop_
_geom_angle_atom_site_label_1
_geom_angle_atom_site_label_2
_geom_angle_atom_site_label_3
_geom_angle
C6 C1 C2 119.4(4)
C6 C1 N1 119.7(4)
C2 C1 N1 120.9(4)
C1 C2 C3 118.9(4)
C1 C2 H2 120.5
C3 C2 H2 120.5
C4 C3 C2 123.3(4)
C4 C3 Cl1 119.6(3)
C2 C3 Cl1 117.1(4)
C3 C4 C5 116.0(4)
C3 C4 C11 122.3(5)
C5 C4 C11 121.6(5)
C4 C5 C6 122.7(5)
C4 C5 H5 118.7
C6 C5 H5 118.7
C1 C6 C5 119.7(4)
C1 C6 H6 120.1
C5 C6 H6 120.1
O1 C7 N1 123.6(4)
O1 C7 C8 121.7(4)
N1 C7 C8 114.7(4)
C9 C8 C7 112.8(4)
C9 C8 H8A 109.0
C7 C8 H8A 109.0
C9 C8 H8B 109.0
C7 C8 H8B 109.0
H8A C8 H8B 107.8
C10 C9 C8 113.5(4)
C10 C9 H9A 108.9
C8 C9 H9A 108.9
C10 C9 H9B 108.9
C8 C9 H9B 108.9
H9A C9 H9B 107.7
O2 C10 O3 122.9(5)
O2 C10 C9 123.8(5)
O3 C10 C9 113.3(5)
C4 C11 H11A 109.5
C4 C11 H11B 109.5
H11A C11 H11B 109.5
C4 C11 H11C 109.5
H11A C11 H11C 109.5
H11B C11 H11C 109.5
C7 N1 C1 125.1(4)
C7 N1 H1N 118(3)
C1 N1 H1N 117(3)
C10 O3 H3O 109(5)
C13 C12 C17 119.5(4)
C13 C12 N2 121.0(4)
C17 C12 N2 119.5(4)
C12 C13 C14 119.4(4)
C12 C13 H13 120.3
C14 C13 H13 120.3
C15 C14 C13 123.0(4)
C15 C14 Cl2 119.1(3)
C13 C14 Cl2 117.8(4)
C14 C15 C16 116.0(4)
C14 C15 C22 122.7(4)
C16 C15 C22 121.3(5)
C17 C16 C15 122.5(5)
C17 C16 H16 118.7
C15 C16 H16 118.7
C12 C17 C16 119.6(4)
C12 C17 H17 120.2
C16 C17 H17 120.2
O4 C18 N2 123.1(4)
O4 C18 C19 121.3(5)
N2 C18 C19 115.6(4)
C20 C19 C18 112.7(5)
C20 C19 H19A 109.1
C18 C19 H19A 109.1
C20 C19 H19B 109.1
C18 C19 H19B 109.1
H19A C19 H19B 107.8
C19 C20 C21 113.7(5)
C19 C20 H20A 108.8
C21 C20 H20A 108.8
C19 C20 H20B 108.8
C21 C20 H20B 108.8
H20A C20 H20B 107.7
O5 C21 O6 122.6(5)
O5 C21 C20 124.6(6)
O6 C21 C20 112.8(6)
C15 C22 H22A 109.5
C15 C22 H22B 109.5
H22A C22 H22B 109.5
C15 C22 H22C 109.5
H22A C22 H22C 109.5
H22B C22 H22C 109.5
C18 N2 C12 125.3(4)
C18 N2 H2N 118(4)
C12 N2 H2N 116(3)
C21 O6 H6O 105(5)

loop_
_geom_bond_atom_site_label_1
_geom_bond_atom_site_label_2
_geom_bond_distance
C1 C6 1.378(6)
C1 C2 1.384(6)
C1 N1 1.424(5)
C2 C3 1.385(6)
C2 H2 0.9300
C3 C4 1.376(7)
C3 Cl1 1.746(4)
C4 C5 1.380(7)
C4 C11 1.502(6)
C5 C6 1.382(6)
C5 H5 0.9300
C6 H6 0.9300
C7 O1 1.223(5)
C7 N1 1.344(6)
C7 C8 1.516(6)
C8 C9 1.499(7)
C8 H8A 0.9700
C8 H8B 0.9700
C9 C10 1.492(6)
C9 H9A 0.9700
C9 H9B 0.9700
C10 O2 1.202(6)
C10 O3 1.297(6)
C11 H11A 0.9600
C11 H11B 0.9600
C11 H11C 0.9600
N1 H1N 0.853(19)
O3 H3O 0.83(2)
C12 C13 1.375(6)
C12 C17 1.380(6)
C12 N2 1.426(5)
C13 C14 1.387(6)
C13 H13 0.9300
C14 C15 1.375(6)
C14 Cl2 1.743(4)
C15 C16 1.387(6)
C15 C22 1.507(6)
C16 C17 1.383(6)
C16 H16 0.9300
C17 H17 0.9300
C18 O4 1.220(6)
C18 N2 1.334(6)
C18 C19 1.515(6)
C19 C20 1.475(8)
C19 H19A 0.9700
C19 H19B 0.9700
C20 C21 1.491(7)
C20 H20A 0.9700
C20 H20B 0.9700
C21 O5 1.200(7)
C21 O6 1.297(7)
C22 H22A 0.9600
C22 H22B 0.9600
C22 H22C 0.9600
N2 H2N 0.843(19)
O6 H6O 0.83(2)

loop_
_geom_hbond_atom_site_label_D
_geom_hbond_atom_site_label_H
_geom_hbond_atom_site_label_A
_geom_hbond_site_symmetry_A
_geom_hbond_distance_DH
_geom_hbond_distance_HA
_geom_hbond_distance_DA
_geom_hbond_angle_DHA
N1 H1N O4 2_766 0.853(19) 2.05(2) 2.882(5) 165(5)
O3 H3O O2 2_655 0.83(2) 1.83(2) 2.654(5) 173(7)
N2 H2N O1 2_676 0.843(19) 2.07(2) 2.891(5) 165(5)
O6 H6O O5 2_787 0.83(2) 1.90(3) 2.703(5) 164(7)

loop_
_geom_torsion_atom_site_label_1
_geom_torsion_atom_site_label_2
_geom_torsion_atom_site_label_3
_geom_torsion_atom_site_label_4
_geom_torsion
C6 C1 C2 C3 -0.4(7)
N1 C1 C2 C3 178.1(4)
C1 C2 C3 C4 0.1(7)
C1 C2 C3 Cl1 -179.8(3)
C2 C3 C4 C5 -0.1(7)
Cl1 C3 C4 C5 179.8(4)
C2 C3 C4 C11 -177.7(5)
Cl1 C3 C4 C11 2.1(7)
C3 C4 C5 C6 0.4(8)
C11 C4 C5 C6 178.0(5)
C2 C1 C6 C5 0.6(7)
N1 C1 C6 C5 -177.9(4)
C4 C5 C6 C1 -0.6(8)
O1 C7 C8 C9 2.6(8)
N1 C7 C8 C9 -178.3(5)
C7 C8 C9 C10 -176.6(5)
C8 C9 C10 O2 5.2(9)
C8 C9 C10 O3 -174.7(6)
O1 C7 N1 C1 2.5(8)
C8 C7 N1 C1 -176.6(4)
C6 C1 N1 C7 -141.8(5)
C2 C1 N1 C7 39.7(7)
C17 C12 C13 C14 0.1(7)
N2 C12 C13 C14 -177.3(4)
C12 C13 C14 C15 0.0(7)
C12 C13 C14 Cl2 178.3(4)
C13 C14 C15 C16 -0.5(7)
Cl2 C14 C15 C16 -178.8(4)
C13 C14 C15 C22 178.3(5)
Cl2 C14 C15 C22 0.0(7)
C14 C15 C16 C17 1.0(8)
C22 C15 C16 C17 -177.8(5)
C13 C12 C17 C16 0.3(7)
N2 C12 C17 C16 177.8(5)
C15 C16 C17 C12 -0.9(8)
O4 C18 C19 C20 44.0(9)
N2 C18 C19 C20 -137.0(6)
C18 C19 C20 C21 -177.5(5)
C19 C20 C21 O5 19.0(9)
C19 C20 C21 O6 -163.0(6)
O4 C18 N2 C12 -3.1(10)
C19 C18 N2 C12 178.0(5)
C13 C12 N2 C18 -44.3(8)
C17 C12 N2 C18 138.3(6)

loop_
_cod_related_entry_id
_cod_related_entry_database
_cod_related_entry_code
1 ChemSpider 270756
